data_1548981
loop_
_publ_author_name
'Lu, Zhenzhong'
'Godfrey, Harry G. W.'
'da Silva, Ivan'
'Cheng, Yongqiang'
'Savage, Mathew'
'Manuel, Pascal'
'Rudi\'c, Svemir'
'Ramirez-Cuesta, Anibal J'
'Yang, Sihai'
'Schr\"oder, Martin'

_publ_section_title
;
 Direct observation of supramolecular binding of light hydrocarbons in
 vanadium(iii) and (iv) metal-organic framework materials.
;
_journal_issue 13
_journal_name_full 'Chemical science'
_journal_page_first 3401
_journal_page_last 3408
_journal_paper_doi 10.1039/c8sc00330k
_journal_volume 9
_journal_year 2018
_chemical_formula_moiety 'C8 H4 O5 V, 0.535(C4 D8)'
_chemical_formula_sum 'C10.14 H4 D4.28 O5 V'
_chemical_formula_weight 265.36
_chemical_name_common 'MFM-300V3-1.0C2D4 '
_space_group_IT_number 98
_space_group_name_Hall 'I 4bw 2bw'
_space_group_name_H-M_alt 'I 41 2 2'
_symmetry_cell_setting tetragonal
_symmetry_Int_Tables_number 98
_symmetry_space_group_name_Hall 'I 4bw 2bw'
_symmetry_space_group_name_H-M 'I 41 2 2'
_cell_angle_alpha 90
_cell_angle_beta 90
_cell_angle_gamma 90
_cell_formula_units_Z 8
_cell_length_a 15.1594(3)
_cell_length_b 15.1594(3)
_cell_length_c 12.0710(3)
_cell_measurement_temperature 7
_cell_volume 2774.01(10)
_computing_cell_refinement 'Bruker Topas 4.2'
_computing_data_reduction 'Bruker Topas 4.2'
_computing_molecular_graphics 'CrystalImpact Diamond 3.2'
_computing_structure_refinement 'Bruker Topas 4.2'
_computing_structure_solution 'Bruker Topas 4.2'
_diffrn_ambient_temperature 7
_diffrn_detector '1520 pixellated 3He tubes'
_diffrn_measurement_device_type 'ISIS WISH diffractometer'
_diffrn_radiation_probe neutron
_diffrn_radiation_type neutron
_diffrn_source 'ISIS TS2'
_diffrn_source_type 'ISIS WISH diffractometer'
_pd_char_colour 'Green powder'
_pd_instr_dist_spec/detc 2200
_pd_instr_dist_src/spec 40000
_pd_instr_location
; 
WISH is situated on E8 of the second target station of the ISIS neutron source,
located at the Rutherford Appleton Laboratory, Didcot, UK.
;
_pd_meas_2theta_fixed 10-70
_pd_meas_scan_method tof
_pd_proc_ls_prof_R_factor 1.92
_pd_proc_ls_prof_wR_expected 1.32
_pd_proc_ls_prof_wR_factor 1.98
_pd_spec_mounting
;                                       
ISIS vanadium sample can equipped with gas handling equipment 
and cartridge heaters, sealed with compressed indium wire.
;
_pd_spec_mount_mode transmission
_pd_spec_shape cylinder
_pd_spec_size_axial '65 mm'
_pd_spec_size_thick '8 mm'
_refine_ls_goodness_of_fit_all 1.49
_cod_data_source_file c8sc00330k2.cif
_cod_data_source_block MFM-300V3-1.0C2D4
_cod_depositor_comments 'Adding full bibliography for 1548977--1548983.cif.'
_cod_original_cell_volume 2774.01(13)
_cod_database_code 1548981

loop_
_space_group_symop_id
_space_group_symop_operation_xyz
1 x,y,z
2 -y,1/2+x,1/4+z
3 1/2-x,1/2-y,1/2+z
4 1/2+y,-x,3/4+z
5 x,1/2-y,1/4-z
6 1/2+y,1/2+x,1/2-z
7 1/2-x,y,3/4-z
8 -y,-x,-z
9 1/2+x,1/2+y,1/2+z
10 1/2-y,x,3/4+z
11 -x,-y,z
12 y,1/2-x,1/4+z
13 1/2+x,-y,3/4-z
14 y,x,-z
15 -x,1/2+y,1/4-z
16 1/2-y,1/2-x,1/2-z

loop_
_atom_site_label
_atom_site_type_symbol
_atom_site_symmetry_multiplicity
_atom_site_fract_x
_atom_site_fract_y
_atom_site_fract_z
_atom_site_occupancy
_atom_site_B_iso_or_equiv
V V 8 0.68902 0.31098 0.5 1 0.50(6)
O1 O 8 0.7519(4) 0.25 0.625 1 1.04(9)
O2 O 16 0.6171(6) 0.3828(7) 0.6075(5) 1 1.04(9)
O3 O 16 0.5980(7) 0.2887(4) 0.7501(6) 1 1.04(9)
C1 C 16 0.5882(5) 0.3626(4) 0.7027(3) 1 0.50(6)
C2 C 16 0.53890(17) 0.43091(12) 0.7633(3) 1 0.50(6)
C3 C 8 0.5 0.5 0.7058(4) 1 0.50(6)
C4 C 16 0.53890(17) 0.43091(12) 0.8783(2) 1 0.50(6)
C5 C 8 0.5 0.5 0.9358(2) 1 0.50(6)
H1 H 8 0.8156(8) 0.25 0.625 1 1.04(9)
H3 H 8 0.5 0.5 0.6208(7) 1 0.50(6)
H4 H 16 0.5677(3) 0.3798(4) 0.9208(4) 1 0.50(6)
C1_1 C 16 0.4750(8) 0.2483(17) 0.1424(19) 0.279(3) 12.9(5)
C2_1 C 16 0.4139(8) 0.2266(17) 0.0702(19) 0.279(3) 12.9(5)
D1_1 D 16 0.4583(16) 0.2560(19) 0.2280(18) 0.279(3) 15.5(6)
D2_1 D 16 0.5416(8) 0.258(3) 0.116(2) 0.279(3) 15.5(6)
D3_1 D 16 0.3473(8) 0.217(3) 0.097(2) 0.279(3) 15.5(6)
D4_1 D 16 0.4306(16) 0.2188(19) -0.0154(18) 0.279(3) 15.5(6)
C1_2 C 16 0.609(11) 0.684(8) 0.5198(10) 0.256(2) 1.8(2)
C2_2 C 16 0.661(11) 0.614(8) 0.5166(10) 0.256(2) 1.8(2)
D1_2 D 16 0.64(3) 0.7488(11) 0.520(3) 0.256(2) 2.1(3)
D2_2 D 16 0.539(8) 0.68(3) 0.522(3) 0.256(2) 2.1(3)
D3_2 D 16 0.731(8) 0.62(3) 0.515(3) 0.256(2) 2.1(3)
D4_2 D 16 0.63(3) 0.5495(11) 0.516(3) 0.256(2) 2.1(3)

loop_
_geom_angle_atom_site_label_1
_geom_angle_atom_site_label_2
_geom_angle_atom_site_label_3
_geom_angle
_geom_angle_site_symmetry_1
_geom_angle_site_symmetry_3
_geom_angle_publ_flag
O1 V O2 91.2(2) . . yes
O1 V O1 97.32(13) . 4_564 yes
O1 V O3 87.7(3) . 4_564 yes
O1 V O3 88.9(3) . 5_556 yes
O1 V O2 171.4(2) . 8_666 yes
O1 V O2 171.4(2) 4_564 . yes
O2 V O3 92.0(4) . 4_564 yes
O2 V O3 92.0(4) . 5_556 yes
O2 V O2 80.2(3) . 8_666 yes
O1 V O3 88.9(3) 4_564 4_564 yes
O1 V O3 87.7(3) 4_564 5_556 yes
O1 V O2 91.2(2) 4_564 8_666 yes
O3 V O3 174.8(4) 4_564 5_556 yes
O2 V O3 92.0(4) 8_666 4_564 yes
O2 V O3 92.0(4) 8_666 5_556 yes
V O1 V 123.4(3) . 2_645 yes
V O2 C1 129.8(7) . . yes
V O3 C1 137.1(7) 2_645 . yes
V O1 H1 118.31(15) . . no
V O1 H1 118.31(15) 2_645 . no
O2 C1 O3 125.6(8) . . yes
O2 C1 C2 117.1(6) . . yes
O3 C1 C2 117.2(5) . . yes
C1 C2 C3 119.9(4) . . no
C3 C2 C4 120.0(3) . . no
C1 C2 C4 119.8(3) . . no
C2 C3 C2 120.0(4) . 11_665 no
C2 C4 C5 120.01(19) . . no
C4 C5 C5 120.01(13) 11_665 8_667 no
C4 C5 C5 120.01(13) . 8_667 no
C4 C5 C4 120.0(2) . 11_665 no
C2 C3 H3 120.0(2) . . no
C2 C3 H3 120.0(2) 11_665 . no
C2 C4 H4 120.0(3) . . no
C5 C4 H4 120.0(4) . . no
C1_1 C1_1 C2_1 51(3) 5_555 . no
C2_1 C1_1 C2_1 76.4(16) . 5_555 no
C1_1 C1_1 C2_1 112(4) 5_555 5_555 no
C1_1 C2_1 C1_1 17.5(15) . 5_555 no
C1_1 C2_1 C2_1 45.3(12) . 5_555 no
C1_1 C2_1 C2_1 58.3(16) 5_555 5_555 no
C2_1 C1_1 D1_1 120.1(19) . . yes
C2_1 C1_1 D2_1 120(2) . . yes
C2_1 C1_1 D2_1 128(3) . 5_555 yes
D1_1 C1_1 D2_1 120(3) . . yes
C1_1 C1_1 D1_1 161(5) 5_555 . yes
C2_1 C1_1 D1_1 51(2) 5_555 . yes
D1_1 C1_1 D2_1 110(3) . 5_555 yes
C1_1 C1_1 D2_1 72(3) 5_555 . yes
C2_1 C1_1 D2_1 151(4) 5_555 . yes
D2_1 C1_1 D2_1 18(3) . 5_555 yes
C1_1 C1_1 D2_1 85(3) 5_555 5_555 yes
C2_1 C1_1 D2_1 155(3) 5_555 5_555 yes
C1_1 C2_1 D3_1 120(2) . . yes
C1_1 C2_1 D4_1 120.1(19) . . yes
C1_1 C2_1 D1_1 80.4(19) . 5_555 yes
D3_1 C2_1 D4_1 120(3) . . yes
C1_1 C2_1 D3_1 136(3) 5_555 . yes
C2_1 C2_1 D3_1 78(2) 5_555 . yes
D1_1 C2_1 D3_1 156(3) 5_555 . yes
C1_1 C2_1 D4_1 104(2) 5_555 . yes
C2_1 C2_1 D4_1 155(3) 5_555 . yes
D1_1 C2_1 D4_1 42(2) 5_555 . yes
C1_1 C2_1 D1_1 63(2) 5_555 5_555 yes
C2_1 C2_1 D1_1 115(2) 5_555 5_555 yes
C1_2 C1_2 C2_2 17(5) 14_556 . no
C2_2 C1_2 C2_2 53(17) . 14_556 no
C1_2 C1_2 C2_2 43(18) 14_556 14_556 no
C1_2 C2_2 C1_2 120.00 . 14_556 no
C1_2 C2_2 C2_2 25(6) . 14_556 no
C1_2 C2_2 C2_2 102(17) 14_556 14_556 no
C2_2 C1_2 D1_2 118.00 . . yes
C2_2 C1_2 D2_2 123.00 . . yes
C2_2 C1_2 D3_2 123.00 . 14_556 yes
C2_2 C1_2 D4_2 84.00 . 14_556 yes
D1_2 C1_2 D2_2 119.00 . . yes
C1_2 C1_2 D1_2 109.00 14_556 . yes
C2_2 C1_2 D1_2 120.00 14_556 . yes
D1_2 C1_2 D3_2 32(12) . 14_556 yes
D1_2 C1_2 D4_2 151.00 . 14_556 yes
C1_2 C1_2 D2_2 130.00 14_556 . yes
C2_2 C1_2 D2_2 97.00 14_556 . yes
D2_2 C1_2 D3_2 105.00 . 14_556 yes
D2_2 C1_2 D4_2 44.00 . 14_556 yes
C1_2 C1_2 D3_2 107.00 14_556 14_556 yes
C1_2 C1_2 D4_2 87(18) 14_556 14_556 yes
C2_2 C1_2 D3_2 96(18) 14_556 14_556 yes
C2_2 C1_2 D4_2 56.00 14_556 14_556 yes
D3_2 C1_2 D4_2 120.00 14_556 14_556 yes
C1_2 C2_2 D3_2 122.00 . . yes
C1_2 C2_2 D4_2 118.00 . . yes
C1_2 C2_2 D2_2 150(17) . 14_556 yes
D3_2 C2_2 D4_2 121.00 . . yes
C1_2 C2_2 D3_2 52.00 14_556 . yes
C2_2 C2_2 D3_2 126.00 14_556 . yes
D2_2 C2_2 D3_2 81.00 14_556 . yes
C1_2 C2_2 D4_2 98.00 14_556 . yes
C2_2 C2_2 D4_2 108.00 14_556 . yes
D2_2 C2_2 D4_2 44.00 14_556 . yes
C1_2 C2_2 D2_2 57.00 14_556 14_556 yes
C2_2 C2_2 D2_2 127(15) 14_556 14_556 yes

loop_
_geom_bond_atom_site_label_1
_geom_bond_atom_site_label_2
_geom_bond_distance
_geom_bond_site_symmetry_2
_geom_bond_publ_flag
V O1 2.010(3) . yes
V O2 2.014(9) . yes
V O1 2.010(3) 4_564 yes
V O3 2.046(8) 4_564 yes
V O3 2.046(8) 5_556 yes
V O2 2.014(8) 8_666 yes
O2 C1 1.267(8) . yes
O3 C1 1.267(9) . yes
O1 H1 0.966(14) . no
C1 C2 1.472(7) . no
C2 C3 1.388(3) . no
C2 C4 1.388(4) . no
C4 C5 1.388(2) . no
C5 C5 1.550(3) 8_667 no
C3 H3 1.026(10) . no
C4 H4 1.027(6) . no
C1_1 C2_1 1.31(3) . no
C1_1 C1_1 0.42(3) 5_555 no
C1_1 C2_1 1.10(2) 5_555 no
C2_1 C2_1 1.50(3) 5_555 no
C1_1 D1_1 1.07(3) . yes
C1_1 D2_1 1.07(2) . yes
C1_1 D2_1 1.019(18) 5_555 yes
C2_1 D3_1 1.07(2) . yes
C2_1 D4_1 1.07(3) . yes
C2_1 D1_1 0.93(3) 5_555 yes
C1_2 C2_2 1.3(2) . no
C1_2 C1_2 1.68(19) 14_556 no
C1_2 C2_2 0.57(12) 14_556 no
C2_2 C2_2 1.1(2) 14_556 no
C1_2 D1_2 1.1(3) . yes
C1_2 D2_2 1.1(2) . yes
C1_2 D3_2 0.8(2) 14_556 yes
C1_2 D4_2 1.3(3) 14_556 yes
C2_2 D3_2 1.1(2) . yes
C2_2 D4_2 1.09(17) . yes
C2_2 D2_2 1.3(2) 14_556 yes

loop_
_geom_torsion_atom_site_label_1
_geom_torsion_atom_site_label_2
_geom_torsion_atom_site_label_3
_geom_torsion_atom_site_label_4
_geom_torsion
_geom_torsion_site_symmetry_1
_geom_torsion_site_symmetry_4
_geom_torsion_publ_flag
O1 V O2 C1 -33.3(8) . . no
O3 V O2 C1 -121.0(9) 4_564 . no
O3 V O2 C1 55.6(9) 5_556 . no
O2 V O2 C1 147.3(9) 8_666 . no
V O2 C1 O3 -1.6(14) . . no
V O2 C1 C2 178.4(5) . . no
V O3 C1 O2 29.6(14) 2_645 . no
V O3 C1 C2 -150.5(6) 2_645 . no
O2 C1 C2 C3 21.9(8) . . no
O2 C1 C2 C4 -151.7(6) . . no
O3 C1 C2 C3 -158.1(6) . . no
O3 C1 C2 C4 28.4(8) . . no
C1 C2 C3 C2 -173.6(4) . 11_665 no
C4 C2 C3 C2 0.0(3) . 11_665 no
C1 C2 C4 C5 173.6(4) . . no
C3 C2 C4 C5 0.0(3) . . no
C2 C4 C5 C5 180.00(17) . 8_667 no
C2 C4 C5 C4 0.0(3) . 11_665 no
